data_1517297
loop_
_publ_author_name
'He, Chun-Ting'
'Liao, Pei-Qin'
'Zhou, Dong-Dong'
'Wang, Bao-Ying'
'Zhang, Wei-Xiong'
'Zhang, Jie-Peng'
'Chen, Xiao-Ming'

_publ_section_title
;
 Visualizing the distinctly different crystal-to-crystal structural
 dynamism and sorption behavior of interpenetration-direction isomeric
 coordination networks
;
_journal_issue 12
_journal_name_full 'Chem. Sci.'
_journal_page_first 4755
_journal_paper_doi 10.1039/C4SC01505C
_journal_volume 5
_journal_year 2014
_chemical_formula_sum 'C50 H54 N8 O11 Zn2'
_chemical_formula_weight 1073.75
_chemical_name_systematic
; 
 ? 
;
_space_group_IT_number 43
_symmetry_cell_setting orthorhombic
_symmetry_space_group_name_Hall 'F 2 -2d'
_symmetry_space_group_name_H-M 'F d d 2'
_atom_sites_solution_hydrogens geom
_atom_sites_solution_primary direct
_atom_sites_solution_secondary difmap
_audit_creation_method SHELXL-97
_cell_angle_alpha 90.00
_cell_angle_beta 90.00
_cell_angle_gamma 90.00
_cell_formula_units_Z 16
_cell_length_a 22.694(2)
_cell_length_b 29.694(3)
_cell_length_c 33.408(3)
_cell_measurement_temperature 123(2)
_cell_volume 22513(4)
_computing_structure_refinement 'SHELXL-97 (Sheldrick, 1997)'
_computing_structure_solution 'SHELXS-97 (Sheldrick, 1990)'
_diffrn_ambient_temperature 123(2)
_diffrn_measured_fraction_theta_full 0.958
_diffrn_measured_fraction_theta_max 0.958
_diffrn_measurement_device_type CCD
_diffrn_measurement_method '/w scan'
_diffrn_radiation_monochromator graphite
_diffrn_radiation_source 'fine-focus sealed tube'
_diffrn_radiation_type MoK\a
_diffrn_radiation_wavelength 0.71073
_diffrn_reflns_av_R_equivalents 0.0915
_diffrn_reflns_av_sigmaI/netI 0.1390
_diffrn_reflns_limit_h_max 27
_diffrn_reflns_limit_h_min -27
_diffrn_reflns_limit_k_max 15
_diffrn_reflns_limit_k_min -36
_diffrn_reflns_limit_l_max 38
_diffrn_reflns_limit_l_min -37
_diffrn_reflns_number 21424
_diffrn_reflns_theta_full 26.00
_diffrn_reflns_theta_max 26.00
_diffrn_reflns_theta_min 1.28
_exptl_absorpt_coefficient_mu 0.913
_exptl_absorpt_correction_T_max 0.8752
_exptl_absorpt_correction_T_min 0.8752
_exptl_absorpt_correction_type multi-scan
_exptl_absorpt_process_details SADABS
_exptl_crystal_colour colorless
_exptl_crystal_density_diffrn 1.267
_exptl_crystal_density_method 'not measured'
_exptl_crystal_description block
_exptl_crystal_F_000 8928
_exptl_crystal_size_max 0.15
_exptl_crystal_size_mid 0.15
_exptl_crystal_size_min 0.15
_refine_diff_density_max 0.862
_refine_diff_density_min -0.592
_refine_diff_density_rms 0.125
_refine_ls_abs_structure_details 'Flack H D (1983), Acta Cryst. A39, 876-881'
_refine_ls_abs_structure_Flack 0.07(3)
_refine_ls_extinction_method none
_refine_ls_goodness_of_fit_ref 1.000
_refine_ls_hydrogen_treatment mixed
_refine_ls_matrix_type full
_refine_ls_number_parameters 646
_refine_ls_number_reflns 9823
_refine_ls_number_restraints 11
_refine_ls_restrained_S_all 0.999
_refine_ls_R_factor_all 0.1414
_refine_ls_R_factor_gt 0.0825
_refine_ls_shift/su_max 0.001
_refine_ls_shift/su_mean 0.000
_refine_ls_structure_factor_coef Fsqd
_refine_ls_weighting_details 'calc w=1/[\s^2^(Fo^2^)+(0.1181P)^2^+0.0000P] where P=(Fo^2^+2Fc^2^)/3'
_refine_ls_weighting_scheme calc
_refine_ls_wR_factor_gt 0.1963
_refine_ls_wR_factor_ref 0.2396
_reflns_number_gt 5718
_reflns_number_total 9823
_reflns_threshold_expression >2sigma(I)
_cod_data_source_file c4sc01505c2.cif
_cod_data_source_block 2
_cod_depositor_comments 'Adding full bibliography for 1517296--1517298.cif.'
_cod_original_cell_volume 22514(4)
_cod_original_sg_symbol_H-M Fdd2
_cod_database_code 1517297

loop_
_symmetry_equiv_pos_as_xyz
'x, y, z'
'-x, -y, z'
'x+1/4, -y+1/4, z+1/4'
'-x+1/4, y+1/4, z+1/4'
'x, y+1/2, z+1/2'
'-x, -y+1/2, z+1/2'
'x+1/4, -y+3/4, z+3/4'
'-x+1/4, y+3/4, z+3/4'
'x+1/2, y, z+1/2'
'-x+1/2, -y, z+1/2'
'x+3/4, -y+1/4, z+3/4'
'-x+3/4, y+1/4, z+3/4'
'x+1/2, y+1/2, z'
'-x+1/2, -y+1/2, z'
'x+3/4, -y+3/4, z+1/4'
'-x+3/4, y+3/4, z+1/4'

loop_
_atom_site_label
_atom_site_type_symbol
_atom_site_fract_x
_atom_site_fract_y
_atom_site_fract_z
_atom_site_U_iso_or_equiv
_atom_site_adp_type
_atom_site_occupancy
_atom_site_symmetry_multiplicity
_atom_site_calc_flag
_atom_site_refinement_flags
_atom_site_disorder_assembly
_atom_site_disorder_group
Zn1 Zn 0.5000 0.0000 0.76288(5) 0.0326(4) Uani 1 2 d S . .
Zn2 Zn 0.49759(5) 0.25455(3) 0.71821(4) 0.0329(3) Uani 1 1 d . . .
Zn3 Zn 0.7500 0.2500 0.54552(6) 0.0427(5) Uani 1 2 d S . .
O1 O 0.5392(3) 0.0403(2) 0.7994(2) 0.0365(17) Uani 1 1 d . . .
O2 O 0.6072(4) 0.0712(3) 0.7586(2) 0.055(2) Uani 1 1 d . . .
O3 O 0.5374(3) 0.2935(2) 0.7556(2) 0.044(2) Uani 1 1 d . . .
O4 O 0.6187(4) 0.2530(3) 0.7677(3) 0.070(3) Uani 1 1 d . . .
O5 O 0.4565(3) 0.2952(2) 0.6814(2) 0.0399(18) Uani 1 1 d . . .
O6 O 0.3714(3) 0.2606(3) 0.6699(2) 0.053(2) Uani 1 1 d . . .
O7 O 0.7875(4) 0.2053(4) 0.5783(3) 0.077(3) Uani 1 1 d . . .
O8 O 0.8724(4) 0.2390(4) 0.5885(3) 0.092(4) Uani 1 1 d . . .
N1 N 0.6927(4) 0.2217(3) 0.9732(3) 0.035(2) Uani 1 1 d . . .
N2 N 0.6536(4) 0.2501(3) 0.9554(3) 0.047(2) Uani 1 1 d . . .
H2A H 0.6461 0.2773 0.9645 0.056 Uiso 1 1 calc R . .
N3 N 0.6504(4) 0.4471(3) 0.9542(3) 0.050(3) Uani 1 1 d . . .
H3B H 0.6376 0.4552 0.9780 0.060 Uiso 1 1 calc R . .
N4 N 0.6994(3) 0.4639(3) 0.9369(3) 0.034(2) Uani 1 1 d . . .
N5 N 0.3672(4) 0.4630(3) 0.4864(3) 0.046(2) Uani 1 1 d . . .
H5A H 0.3819 0.4774 0.4656 0.055 Uiso 1 1 calc R . .
N6 N 0.3094(4) 0.4677(3) 0.4987(3) 0.039(2) Uani 1 1 d . . .
N7 N 0.8857(4) 0.0372(3) 0.7730(3) 0.044(2) Uani 1 1 d . . .
H7B H 0.8705 0.0218 0.7930 0.053 Uiso 1 1 calc R . .
N8 N 0.9435(3) 0.0355(3) 0.7624(3) 0.040(2) Uani 1 1 d . . .
C1 C 0.5827(5) 0.0669(4) 0.7913(4) 0.049(3) Uani 1 1 d . . .
C2 C 0.6026(4) 0.0972(3) 0.8261(3) 0.034(3) Uani 1 1 d . . .
C3 C 0.6365(4) 0.1345(4) 0.8175(3) 0.039(3) Uani 1 1 d U . .
H3A H 0.6499 0.1393 0.7909 0.047 Uiso 1 1 calc R . .
C4 C 0.6513(4) 0.1649(4) 0.8469(3) 0.042(3) Uani 1 1 d . . .
H4A H 0.6724 0.1914 0.8399 0.051 Uiso 1 1 calc R . .
C5 C 0.6358(4) 0.1576(3) 0.8863(3) 0.037(2) Uani 1 1 d . . .
C6 C 0.6043(5) 0.1194(3) 0.8948(4) 0.045(3) Uani 1 1 d . . .
H6A H 0.5944 0.1125 0.9217 0.053 Uiso 1 1 calc R . .
C7 C 0.5863(5) 0.0903(4) 0.8639(3) 0.041(3) Uani 1 1 d . . .
H7A H 0.5621 0.0651 0.8701 0.050 Uiso 1 1 calc R . .
C8 C 0.6501(4) 0.1906(4) 0.9193(4) 0.041(3) Uani 1 1 d . . .
C9 C 0.6911(5) 0.1847(3) 0.9494(3) 0.038(3) Uani 1 1 d . . .
C10 C 0.6281(5) 0.2334(3) 0.9234(3) 0.040(3) Uani 1 1 d . . .
C11 C 0.7282(5) 0.1454(3) 0.9594(4) 0.050(3) Uani 1 1 d . . .
H11A H 0.7499 0.1515 0.9842 0.074 Uiso 1 1 calc R . .
H11B H 0.7561 0.1399 0.9376 0.074 Uiso 1 1 calc R . .
H11C H 0.7031 0.1189 0.9631 0.074 Uiso 1 1 calc R . .
C12 C 0.5819(7) 0.2593(4) 0.8992(5) 0.081(5) Uani 1 1 d . . .
H12A H 0.5927 0.2913 0.8983 0.122 Uiso 1 1 calc R . .
H12B H 0.5433 0.2561 0.9120 0.122 Uiso 1 1 calc R . .
H12C H 0.5802 0.2473 0.8720 0.122 Uiso 1 1 calc R . .
C13 C 0.5869(6) 0.2870(4) 0.7729(3) 0.049(3) Uani 1 1 d . . .
C14 C 0.6070(5) 0.3218(4) 0.8028(3) 0.047(3) Uani 1 1 d . . .
C15 C 0.5708(5) 0.3570(3) 0.8144(3) 0.043(3) Uani 1 1 d . . .
H15A H 0.5336 0.3605 0.8016 0.052 Uiso 1 1 calc R . .
C16 C 0.5867(4) 0.3866(4) 0.8434(3) 0.039(3) Uani 1 1 d . . .
H16A H 0.5605 0.4101 0.8508 0.047 Uiso 1 1 calc R . .
C17 C 0.6417(5) 0.3828(4) 0.8623(4) 0.047(3) Uani 1 1 d . . .
C18 C 0.6800(5) 0.3475(4) 0.8508(4) 0.049(3) Uani 1 1 d . . .
H18A H 0.7171 0.3441 0.8635 0.059 Uiso 1 1 calc R . .
C19 C 0.6627(5) 0.3174(4) 0.8201(4) 0.054(3) Uani 1 1 d . . .
H19A H 0.6888 0.2944 0.8114 0.064 Uiso 1 1 calc R . .
C20 C 0.6548(5) 0.4128(4) 0.8969(3) 0.042(3) Uani 1 1 d . . .
C21 C 0.7043(4) 0.4424(3) 0.9016(4) 0.038(3) Uani 1 1 d . . .
C22 C 0.6233(5) 0.4165(4) 0.9307(4) 0.051(3) Uani 1 1 d . . .
C23 C 0.7543(4) 0.4502(4) 0.8739(4) 0.049(3) Uani 1 1 d . . .
H23A H 0.7899 0.4571 0.8894 0.074 Uiso 1 1 calc R . .
H23B H 0.7451 0.4756 0.8562 0.074 Uiso 1 1 calc R . .
H23C H 0.7611 0.4231 0.8578 0.074 Uiso 1 1 calc R . .
C24 C 0.5697(6) 0.3926(6) 0.9449(4) 0.081(5) Uani 1 1 d . . .
H24A H 0.5541 0.3738 0.9232 0.121 Uiso 1 1 calc R . .
H24B H 0.5399 0.4147 0.9529 0.121 Uiso 1 1 calc R . .
H24C H 0.5798 0.3736 0.9678 0.121 Uiso 1 1 calc R . .
C25 C 0.4076(5) 0.2904(4) 0.6641(4) 0.044(3) Uani 1 1 d . . .
C26 C 0.3968(5) 0.3235(4) 0.6312(3) 0.044(3) Uani 1 1 d . . .
C27 C 0.4366(5) 0.3584(4) 0.6234(3) 0.047(3) Uani 1 1 d . . .
H27A H 0.4722 0.3604 0.6383 0.056 Uiso 1 1 calc R . .
C28 C 0.4243(5) 0.3902(4) 0.5938(3) 0.049(3) Uani 1 1 d . . .
H28A H 0.4515 0.4138 0.5888 0.059 Uiso 1 1 calc R . .
C29 C 0.3716(5) 0.3877(4) 0.5711(4) 0.049(3) Uani 1 1 d . . .
C30 C 0.3323(5) 0.3507(4) 0.5793(4) 0.069(4) Uani 1 1 d . . .
H30A H 0.2975 0.3472 0.5638 0.083 Uiso 1 1 calc R . .
C31 C 0.3442(6) 0.3212(4) 0.6086(4) 0.055(3) Uani 1 1 d . . .
H31A H 0.3166 0.2981 0.6144 0.066 Uiso 1 1 calc R . .
C32 C 0.3599(5) 0.4197(4) 0.5392(4) 0.047(3) Uani 1 1 d . . .
C33 C 0.3057(5) 0.4412(4) 0.5307(4) 0.043(3) Uani 1 1 d . . .
C34 C 0.3985(5) 0.4348(4) 0.5086(4) 0.050(3) Uani 1 1 d . . .
C35 C 0.2493(5) 0.4371(5) 0.5534(5) 0.081(5) Uani 1 1 d . . .
H35A H 0.2291 0.4662 0.5536 0.121 Uiso 1 1 calc R . .
H35B H 0.2578 0.4278 0.5809 0.121 Uiso 1 1 calc R . .
H35C H 0.2241 0.4145 0.5405 0.121 Uiso 1 1 calc R . .
C36 C 0.4603(6) 0.4258(6) 0.5009(4) 0.089(5) Uani 1 1 d . . .
H36A H 0.4694 0.4330 0.4730 0.133 Uiso 1 1 calc R . .
H36B H 0.4684 0.3938 0.5058 0.133 Uiso 1 1 calc R . .
H36C H 0.4846 0.4442 0.5187 0.133 Uiso 1 1 calc R . .
C37 C 0.8374(6) 0.2089(4) 0.5955(4) 0.060(3) Uani 1 1 d . . .
C38 C 0.8515(5) 0.1745(4) 0.6272(3) 0.042(3) Uani 1 1 d . . .
C39 C 0.8152(5) 0.1366(5) 0.6349(4) 0.065(4) Uani 1 1 d . . .
H39A H 0.7804 0.1326 0.6196 0.078 Uiso 1 1 calc R . .
C40 C 0.8295(5) 0.1054(5) 0.6642(4) 0.066(4) Uani 1 1 d . . .
H40A H 0.8061 0.0791 0.6679 0.079 Uiso 1 1 calc R . .
C41 C 0.8794(5) 0.1134(4) 0.6886(4) 0.048(3) Uani 1 1 d . . .
C42 C 0.9178(6) 0.1476(4) 0.6804(4) 0.062(4) Uani 1 1 d . . .
H42A H 0.9533 0.1508 0.6952 0.074 Uiso 1 1 calc R . .
C43 C 0.9034(5) 0.1783(4) 0.6493(4) 0.057(3) Uani 1 1 d . . .
H43A H 0.9299 0.2021 0.6434 0.069 Uiso 1 1 calc R . .
C44 C 0.8935(5) 0.0812(4) 0.7208(4) 0.046(3) Uani 1 1 d . . .
C45 C 0.9485(5) 0.0613(5) 0.7314(4) 0.055(4) Uani 1 1 d . . .
C46 C 0.8557(5) 0.0639(4) 0.7507(3) 0.043(3) Uani 1 1 d . . .
C47 C 1.0072(5) 0.0667(6) 0.7096(4) 0.079(5) Uani 1 1 d . . .
H47A H 1.0377 0.0492 0.7234 0.119 Uiso 1 1 calc R . .
H47B H 1.0185 0.0986 0.7093 0.119 Uiso 1 1 calc R . .
H47C H 1.0033 0.0559 0.6820 0.119 Uiso 1 1 calc R . .
C48 C 0.7898(5) 0.0729(5) 0.7566(4) 0.065(4) Uani 1 1 d . . .
H48A H 0.7813 0.0759 0.7852 0.098 Uiso 1 1 calc R . .
H48B H 0.7671 0.0478 0.7455 0.098 Uiso 1 1 calc R . .
H48C H 0.7789 0.1008 0.7428 0.098 Uiso 1 1 calc R . .
O1W O 0.8228(10) -0.0441(8) 0.6813(8) 0.160(9) Uiso 0.60 1 d P . .
H1W H 0.8256 -0.0601 0.7024 0.192 Uiso 0.60 1 d PR . .
H1W' H 0.8396 -0.0275 0.6640 0.192 Uiso 0.60 1 d PR . .
O4W O 0.2500 0.2500 0.6814(15) 0.133(17) Uiso 0.40 2 d SP . .
H4W H 0.2869 0.2532 0.6781 0.160 Uiso 0.40 1 d PR . .
O5W O 0.880(2) 0.0104(16) 0.6257(16) 0.119(17) Uiso 0.25 1 d P A 1
H5W H 0.9141 0.0078 0.6150 0.142 Uiso 0.25 1 d PR A 1
H5W' H 0.8625 -0.0060 0.6427 0.142 Uiso 0.25 1 d PR A 1
O3W O 0.8779(14) 0.0992(11) 0.5250(10) 0.179(13) Uiso 0.50 1 d PD B 2
H3WA H 0.8458 0.0977 0.5126 0.269 Uiso 0.50 1 calc PR B 2
C1W C 0.8814(18) 0.0626(14) 0.5539(12) 0.144(16) Uiso 0.50 1 d PD B 2
H1WA H 0.8740 0.0373 0.5353 0.173 Uiso 0.50 1 calc PR B 2
H1WB H 0.8429 0.0674 0.5671 0.173 Uiso 0.50 1 calc PR B 2
C2W C 0.911(2) 0.0362(16) 0.5872(13) 0.17(2) Uiso 0.50 1 d PD B 2
H2WA H 0.8856 0.0116 0.5960 0.255 Uiso 0.50 1 calc PR B 2
H2WB H 0.9194 0.0563 0.6099 0.255 Uiso 0.50 1 calc PR B 2
H2WC H 0.9486 0.0237 0.5773 0.255 Uiso 0.50 1 calc PR B 2
C4W C 0.8041(18) -0.0576(14) 0.7671(12) 0.158(18) Uiso 0.50 1 d PD . .
H4WA H 0.8085 -0.0283 0.7533 0.190 Uiso 0.50 1 calc PR . .
H4WB H 0.8358 -0.0574 0.7875 0.190 Uiso 0.50 1 calc PR . .
C3W C 0.7519(15) -0.0463(17) 0.7940(12) 0.152(18) Uiso 0.50 1 d PD . .
H3WB H 0.7596 -0.0180 0.8081 0.228 Uiso 0.50 1 calc PR . .
H3WC H 0.7462 -0.0706 0.8135 0.228 Uiso 0.50 1 calc PR . .
H3WD H 0.7163 -0.0432 0.7776 0.228 Uiso 0.50 1 calc PR . .
O2W O 0.8317(11) -0.0868(9) 0.7374(8) 0.125(9) Uiso 0.50 1 d PD . .
H2WD H 0.8638 -0.0754 0.7300 0.187 Uiso 0.50 1 calc PR . .
O6W O 0.7353(11) 0.2177(8) 0.7506(7) 0.181(9) Uiso 0.70 1 d P C 1
H6W H 0.7010 0.2278 0.7553 0.217 Uiso 0.70 1 d PR C 1
H6W' H 0.7711 0.2248 0.7546 0.217 Uiso 0.70 1 d PR C 1
O7W O 0.7500 0.2500 0.704(2) 0.15(3) Uiso 0.30 2 d SP D 2
H7W H 0.7185 0.2507 0.7173 0.176 Uiso 0.30 1 d PR D 2
O8W O 1.0000 0.0000 0.588(3) 0.13(3) Uiso 0.20 2 d SP . .
H8W H 0.9661 0.0029 0.5983 0.157 Uiso 0.20 1 d PR . .

loop_
_atom_site_aniso_label
_atom_site_aniso_U_11
_atom_site_aniso_U_22
_atom_site_aniso_U_33
_atom_site_aniso_U_23
_atom_site_aniso_U_13
_atom_site_aniso_U_12
Zn1 0.0421(9) 0.0302(9) 0.0256(11) 0.000 0.000 -0.0014(8)
Zn2 0.0438(6) 0.0312(6) 0.0236(7) 0.0031(6) -0.0023(5) 0.0040(6)
Zn3 0.0380(9) 0.0545(11) 0.0355(13) 0.000 0.000 -0.0049(9)
O1 0.048(4) 0.031(4) 0.030(5) -0.003(3) -0.003(3) 0.000(3)
O2 0.085(6) 0.045(5) 0.034(6) -0.019(4) 0.004(4) -0.008(4)
O3 0.066(5) 0.044(4) 0.024(5) -0.007(4) -0.014(4) 0.000(4)
O4 0.092(6) 0.052(5) 0.067(7) -0.017(5) -0.033(5) 0.019(5)
O5 0.045(4) 0.040(4) 0.035(5) 0.013(4) -0.009(4) 0.001(3)
O6 0.063(5) 0.052(5) 0.045(6) 0.025(4) -0.014(4) -0.015(4)
O7 0.054(5) 0.116(8) 0.060(7) 0.039(6) -0.019(5) -0.025(5)
O8 0.081(6) 0.102(8) 0.094(8) 0.057(6) -0.030(6) -0.050(6)
N1 0.044(5) 0.030(5) 0.032(6) -0.006(4) -0.003(4) -0.002(4)
N2 0.060(6) 0.042(5) 0.037(7) -0.010(5) -0.006(4) 0.005(5)
N3 0.052(6) 0.060(6) 0.039(7) -0.018(5) 0.015(4) -0.015(5)
N4 0.044(5) 0.032(5) 0.027(6) 0.002(4) 0.003(4) -0.014(4)
N5 0.066(6) 0.047(6) 0.026(6) 0.018(4) -0.003(4) -0.005(5)
N6 0.052(5) 0.039(5) 0.027(6) 0.009(4) 0.004(4) -0.006(4)
N7 0.042(5) 0.059(6) 0.031(6) 0.012(5) 0.005(4) 0.012(4)
N8 0.032(5) 0.062(6) 0.027(6) 0.009(5) -0.001(4) 0.002(4)
C1 0.058(7) 0.043(7) 0.046(9) 0.004(6) -0.013(6) 0.016(6)
C2 0.045(6) 0.018(5) 0.038(8) 0.006(5) -0.005(5) 0.008(4)
C3 0.055(6) 0.054(6) 0.008(6) -0.006(5) -0.002(4) -0.005(5)
C4 0.049(6) 0.040(6) 0.038(8) -0.006(5) -0.006(5) -0.011(5)
C5 0.050(6) 0.033(5) 0.026(7) 0.000(5) -0.001(5) 0.002(5)
C6 0.066(7) 0.038(6) 0.029(8) 0.012(5) -0.001(6) -0.002(5)
C7 0.074(7) 0.034(6) 0.016(7) 0.005(5) -0.004(5) 0.001(5)
C8 0.048(6) 0.035(6) 0.042(8) -0.007(5) -0.010(5) 0.000(5)
C9 0.053(6) 0.036(6) 0.025(7) 0.005(5) -0.003(5) -0.017(5)
C10 0.060(7) 0.039(6) 0.022(7) -0.007(5) -0.007(5) 0.009(5)
C11 0.060(7) 0.034(6) 0.054(9) -0.007(6) -0.025(6) 0.006(5)
C12 0.111(11) 0.058(9) 0.075(12) -0.015(8) -0.030(9) 0.019(8)
C13 0.084(9) 0.035(6) 0.029(7) -0.012(5) 0.007(6) 0.009(6)
C14 0.059(7) 0.055(8) 0.028(7) 0.005(6) -0.005(6) -0.002(6)
C15 0.060(7) 0.035(6) 0.035(7) -0.006(5) -0.004(5) -0.004(5)
C16 0.048(6) 0.050(7) 0.020(7) 0.004(5) -0.011(5) 0.009(5)
C17 0.066(7) 0.038(6) 0.036(8) -0.002(5) -0.008(6) -0.005(5)
C18 0.047(7) 0.058(8) 0.043(8) 0.003(6) -0.012(6) -0.014(6)
C19 0.067(7) 0.055(8) 0.039(8) -0.008(6) -0.007(6) 0.011(6)
C20 0.052(7) 0.049(7) 0.026(7) -0.009(5) -0.005(5) -0.008(5)
C21 0.038(5) 0.027(5) 0.048(8) 0.001(5) -0.004(5) 0.001(4)
C22 0.053(7) 0.060(8) 0.041(8) -0.006(6) -0.009(6) -0.016(6)
C23 0.056(7) 0.044(6) 0.047(8) -0.011(5) 0.006(6) -0.021(5)
C24 0.062(8) 0.108(12) 0.072(11) 0.008(9) 0.003(7) -0.032(8)
C25 0.053(7) 0.040(7) 0.038(8) 0.001(5) 0.007(6) 0.007(6)
C26 0.049(7) 0.056(7) 0.027(7) 0.024(6) -0.008(5) 0.005(6)
C27 0.051(7) 0.060(8) 0.029(7) 0.003(6) -0.006(5) -0.016(6)
C28 0.060(7) 0.047(7) 0.040(8) 0.021(6) -0.013(6) -0.020(6)
C29 0.051(7) 0.038(6) 0.058(9) 0.013(6) -0.002(6) -0.007(5)
C30 0.046(7) 0.068(9) 0.092(11) 0.053(8) -0.031(7) -0.020(6)
C31 0.086(9) 0.040(7) 0.039(8) 0.026(6) -0.005(7) -0.002(6)
C32 0.049(7) 0.038(6) 0.055(9) 0.006(6) -0.011(6) -0.010(5)
C33 0.056(7) 0.037(6) 0.035(8) 0.023(6) 0.008(6) -0.007(5)
C34 0.045(7) 0.056(7) 0.050(8) 0.037(6) -0.003(5) -0.002(5)
C35 0.070(8) 0.095(11) 0.078(12) 0.051(9) 0.024(8) 0.022(8)
C36 0.077(10) 0.124(13) 0.066(11) 0.060(10) 0.007(8) 0.022(9)
C37 0.076(9) 0.060(8) 0.045(9) 0.009(7) 0.019(7) -0.008(7)
C38 0.044(6) 0.044(6) 0.039(8) 0.008(5) -0.002(5) -0.009(5)
C39 0.039(6) 0.082(10) 0.073(11) 0.021(8) -0.011(6) -0.005(6)
C40 0.061(8) 0.087(10) 0.049(10) 0.038(8) -0.012(7) -0.029(7)
C41 0.052(7) 0.060(8) 0.031(8) 0.008(6) 0.006(6) 0.003(6)
C42 0.056(7) 0.063(9) 0.067(10) 0.011(7) 0.005(7) 0.016(6)
C43 0.058(7) 0.057(8) 0.057(9) 0.015(7) 0.006(6) -0.020(6)
C44 0.047(6) 0.059(7) 0.030(7) 0.013(6) 0.002(6) 0.005(5)
C45 0.038(6) 0.090(10) 0.038(9) -0.002(7) 0.006(5) -0.010(7)
C46 0.060(7) 0.054(7) 0.016(7) 0.004(5) 0.002(5) 0.001(6)
C47 0.052(8) 0.130(13) 0.056(11) 0.044(9) 0.017(7) 0.022(8)
C48 0.048(7) 0.087(10) 0.061(10) 0.026(8) 0.002(6) 0.024(7)

loop_
_atom_type_symbol
_atom_type_description
_atom_type_scat_dispersion_real
_atom_type_scat_dispersion_imag
_atom_type_scat_source
C C 0.0033 0.0016 'International Tables Vol C Tables 4.2.6.8 and 6.1.1.4'
H H 0.0000 0.0000 'International Tables Vol C Tables 4.2.6.8 and 6.1.1.4'
N N 0.0061 0.0033 'International Tables Vol C Tables 4.2.6.8 and 6.1.1.4'
O O 0.0106 0.0060 'International Tables Vol C Tables 4.2.6.8 and 6.1.1.4'
Zn Zn 0.2839 1.4301 'International Tables Vol C Tables 4.2.6.8 and 6.1.1.4'

loop_
_geom_angle_atom_site_label_1
_geom_angle_atom_site_label_2
_geom_angle_atom_site_label_3
_geom_angle
_geom_angle_site_symmetry_1
_geom_angle_site_symmetry_3
O1 Zn1 O1 101.4(4) . 2_655
O1 Zn1 N1 116.7(3) . 11_454
O1 Zn1 N1 111.9(3) 2_655 11_454
O1 Zn1 N1 111.9(3) . 8_644
O1 Zn1 N1 116.7(3) 2_655 8_644
N1 Zn1 N1 98.9(5) 11_454 8_644
O3 Zn2 O5 105.1(3) . .
O3 Zn2 N6 107.7(4) . 16_545
O5 Zn2 N6 110.7(3) . 16_545
O3 Zn2 N4 114.8(3) . 8_644
O5 Zn2 N4 109.3(3) . 8_644
N6 Zn2 N4 109.2(3) 16_545 8_644
O7 Zn3 O7 110.4(6) 14_655 .
O7 Zn3 N8 113.4(4) 14_655 11_454
O7 Zn3 N8 103.7(4) . 11_454
O7 Zn3 N8 103.7(4) 14_655 12_654
O7 Zn3 N8 113.4(4) . 12_654
N8 Zn3 N8 112.6(5) 11_454 12_654
C1 O1 Zn1 126.7(8) . .
C13 O3 Zn2 127.9(7) . .
C25 O5 Zn2 129.7(7) . .
C37 O7 Zn3 126.3(9) . .
C9 N1 N2 103.1(8) . .
C9 N1 Zn1 137.1(7) . 3
N2 N1 Zn1 116.4(6) . 3
C10 N2 N1 114.2(9) . .
C10 N2 H2A 122.9 . .
N1 N2 H2A 122.9 . .
C22 N3 N4 112.2(9) . .
C22 N3 H3B 123.9 . .
N4 N3 H3B 123.9 . .
C21 N4 N3 105.4(8) . .
C21 N4 Zn2 134.1(7) . 4_655
N3 N4 Zn2 119.8(7) . 4_655
C34 N5 N6 113.9(9) . .
C34 N5 H5A 123.0 . .
N6 N5 H5A 123.0 . .
C33 N6 N5 103.8(9) . .
C33 N6 Zn2 134.5(8) . 12_554
N5 N6 Zn2 121.5(6) . 12_554
C46 N7 N8 112.4(9) . .
C46 N7 H7B 123.8 . .
N8 N7 H7B 123.8 . .
C45 N8 N7 105.8(9) . .
C45 N8 Zn3 134.5(8) . 3
N7 N8 Zn3 119.7(7) . 3
O2 C1 O1 126.5(11) . .
O2 C1 C2 118.4(11) . .
O1 C1 C2 115.0(11) . .
C7 C2 C3 118.5(10) . .
C7 C2 C1 122.9(10) . .
C3 C2 C1 118.5(10) . .
C4 C3 C2 120.9(10) . .
C4 C3 H3A 119.5 . .
C2 C3 H3A 119.5 . .
C3 C4 C5 121.1(10) . .
C3 C4 H4A 119.5 . .
C5 C4 H4A 119.5 . .
C6 C5 C4 117.4(10) . .
C6 C5 C8 120.0(10) . .
C4 C5 C8 122.6(9) . .
C5 C6 C7 120.6(11) . .
C5 C6 H6A 119.7 . .
C7 C6 H6A 119.7 . .
C2 C7 C6 121.3(11) . .
C2 C7 H7A 119.4 . .
C6 C7 H7A 119.4 . .
C10 C8 C9 106.8(10) . .
C10 C8 C5 126.6(10) . .
C9 C8 C5 126.4(10) . .
N1 C9 C8 110.1(10) . .
N1 C9 C11 119.4(9) . .
C8 C9 C11 130.4(10) . .
N2 C10 C8 105.7(9) . .
N2 C10 C12 122.8(10) . .
C8 C10 C12 131.5(10) . .
C9 C11 H11A 109.5 . .
C9 C11 H11B 109.5 . .
H11A C11 H11B 109.5 . .
C9 C11 H11C 109.5 . .
H11A C11 H11C 109.5 . .
H11B C11 H11C 109.5 . .
C10 C12 H12A 109.5 . .
C10 C12 H12B 109.5 . .
H12A C12 H12B 109.5 . .
C10 C12 H12C 109.5 . .
H12A C12 H12C 109.5 . .
H12B C12 H12C 109.5 . .
O4 C13 O3 124.3(11) . .
O4 C13 C14 118.2(11) . .
O3 C13 C14 117.4(10) . .
C15 C14 C19 119.4(11) . .
C15 C14 C13 121.6(10) . .
C19 C14 C13 118.9(11) . .
C16 C15 C14 122.1(11) . .
C16 C15 H15A 119.0 . .
C14 C15 H15A 119.0 . .
C15 C16 C17 120.4(11) . .
C15 C16 H16A 119.8 . .
C17 C16 H16A 119.8 . .
C16 C17 C18 118.8(11) . .
C16 C17 C20 118.7(10) . .
C18 C17 C20 122.2(10) . .
C17 C18 C19 119.7(10) . .
C17 C18 H18A 120.1 . .
C19 C18 H18A 120.1 . .
C14 C19 C18 119.5(11) . .
C14 C19 H19A 120.3 . .
C18 C19 H19A 120.3 . .
C22 C20 C21 105.9(10) . .
C22 C20 C17 126.6(10) . .
C21 C20 C17 127.5(11) . .
N4 C21 C20 108.9(9) . .
N4 C21 C23 122.4(9) . .
C20 C21 C23 128.8(10) . .
C20 C22 N3 107.5(10) . .
C20 C22 C24 131.7(12) . .
N3 C22 C24 120.7(11) . .
C21 C23 H23A 109.5 . .
C21 C23 H23B 109.5 . .
H23A C23 H23B 109.5 . .
C21 C23 H23C 109.5 . .
H23A C23 H23C 109.5 . .
H23B C23 H23C 109.5 . .
C22 C24 H24A 109.5 . .
C22 C24 H24B 109.5 . .
H24A C24 H24B 109.5 . .
C22 C24 H24C 109.5 . .
H24A C24 H24C 109.5 . .
H24B C24 H24C 109.5 . .
O6 C25 O5 126.8(11) . .
O6 C25 C26 119.0(11) . .
O5 C25 C26 114.1(10) . .
C27 C26 C31 118.9(10) . .
C27 C26 C25 121.2(10) . .
C31 C26 C25 119.9(10) . .
C28 C27 C26 120.2(10) . .
C28 C27 H27A 119.9 . .
C26 C27 H27A 119.9 . .
C27 C28 C29 120.8(10) . .
C27 C28 H28A 119.6 . .
C29 C28 H28A 119.6 . .
C28 C29 C30 117.4(11) . .
C28 C29 C32 120.7(10) . .
C30 C29 C32 121.8(10) . .
C31 C30 C29 120.8(11) . .
C31 C30 H30A 119.6 . .
C29 C30 H30A 119.6 . .
C30 C31 C26 121.9(12) . .
C30 C31 H31A 119.0 . .
C26 C31 H31A 119.0 . .
C33 C32 C34 104.4(10) . .
C33 C32 C29 126.9(11) . .
C34 C32 C29 128.6(10) . .
N6 C33 C32 112.0(10) . .
N6 C33 C35 120.7(10) . .
C32 C33 C35 127.3(10) . .
N5 C34 C32 105.8(9) . .
N5 C34 C36 122.4(10) . .
C32 C34 C36 131.7(10) . .
C33 C35 H35A 109.5 . .
C33 C35 H35B 109.5 . .
H35A C35 H35B 109.5 . .
C33 C35 H35C 109.5 . .
H35A C35 H35C 109.5 . .
H35B C35 H35C 109.5 . .
C34 C36 H36A 109.5 . .
C34 C36 H36B 109.5 . .
H36A C36 H36B 109.5 . .
C34 C36 H36C 109.5 . .
H36A C36 H36C 109.5 . .
H36B C36 H36C 109.5 . .
O8 C37 O7 123.7(13) . .
O8 C37 C38 119.6(13) . .
O7 C37 C38 116.6(11) . .
C43 C38 C39 117.3(11) . .
C43 C38 C37 119.8(11) . .
C39 C38 C37 122.8(11) . .
C40 C39 C38 121.5(11) . .
C40 C39 H39A 119.2 . .
C38 C39 H39A 119.2 . .
C39 C40 C41 118.7(12) . .
C39 C40 H40A 120.7 . .
C41 C40 H40A 120.7 . .
C42 C41 C40 121.4(12) . .
C42 C41 C44 119.3(11) . .
C40 C41 C44 119.0(11) . .
C41 C42 C43 118.4(12) . .
C41 C42 H42A 120.8 . .
C43 C42 H42A 120.8 . .
C38 C43 C42 122.0(11) . .
C38 C43 H43A 119.0 . .
C42 C43 H43A 119.0 . .
C46 C44 C45 101.9(10) . .
C46 C44 C41 128.2(10) . .
C45 C44 C41 129.8(11) . .
N8 C45 C44 111.6(10) . .
N8 C45 C47 121.4(11) . .
C44 C45 C47 127.0(12) . .
N7 C46 C44 108.3(9) . .
N7 C46 C48 123.3(10) . .
C44 C46 C48 128.3(10) . .
C45 C47 H47A 109.5 . .
C45 C47 H47B 109.5 . .
H47A C47 H47B 109.5 . .
C45 C47 H47C 109.5 . .
H47A C47 H47C 109.5 . .
H47B C47 H47C 109.5 . .
C46 C48 H48A 109.5 . .
C46 C48 H48B 109.5 . .
H48A C48 H48B 109.5 . .
C46 C48 H48C 109.5 . .
H48A C48 H48C 109.5 . .
H48B C48 H48C 109.5 . .
H1W O1W H1W' 148.5 . .
H5W O5W H5W' 131.2 . .
C1W O3W H3WA 109.5 . .
O3W C1W C2W 153(4) . .
O3W C1W H1WA 98.2 . .
C2W C1W H1WA 98.2 . .
O3W C1W H1WB 98.2 . .
C2W C1W H1WB 98.2 . .
H1WA C1W H1WB 103.8 . .
C1W C2W H5W 155.2 . .
C1W C2W H2WA 109.5 . .
H5W C2W H2WA 46.3 . .
C1W C2W H2WB 109.5 . .
H5W C2W H2WB 80.2 . .
H2WA C2W H2WB 109.5 . .
C1W C2W H2WC 109.5 . .
H5W C2W H2WC 87.4 . .
H2WA C2W H2WC 109.5 . .
H2WB C2W H2WC 109.5 . .
O2W C4W C3W 150(4) . .
O2W C4W H4WA 99.2 . .
C3W C4W H4WA 99.2 . .
O2W C4W H4WB 99.2 . .
C3W C4W H4WB 99.2 . .
H4WA C4W H4WB 104.0 . .
C4W C3W H3WB 109.5 . .
C4W C3W H3WC 109.5 . .
H3WB C3W H3WC 109.5 . .
C4W C3W H3WD 109.5 . .
H3WB C3W H3WD 109.5 . .
H3WC C3W H3WD 109.5 . .
C4W O2W H1W 100.9 . .
C4W O2W H2WD 109.5 . .
H1W O2W H2WD 67.5 . .
H6W O6W H6W' 139.2 . .

loop_
_geom_bond_atom_site_label_1
_geom_bond_atom_site_label_2
_geom_bond_distance
_geom_bond_site_symmetry_2
Zn1 O1 1.928(7) .
Zn1 O1 1.928(7) 2_655
Zn1 N1 2.037(8) 11_454
Zn1 N1 2.037(8) 8_644
Zn2 O3 1.928(7) .
Zn2 O5 1.958(7) .
Zn2 N6 1.976(9) 16_545
Zn2 N4 1.999(8) 8_644
Zn3 O7 1.921(9) 14_655
Zn3 O7 1.921(9) .
Zn3 N8 1.995(8) 11_454
Zn3 N8 1.995(8) 12_654
O1 C1 1.292(13) .
O2 C1 1.231(14) .
O3 C13 1.279(14) .
O4 C13 1.254(13) .
O5 C25 1.261(13) .
O6 C25 1.222(12) .
O7 C37 1.274(15) .
O8 C37 1.218(14) .
N1 C9 1.357(13) .
N1 N2 1.362(12) .
N1 Zn1 2.037(8) 3
N2 C10 1.314(13) .
N2 H2A 0.8800 .
N3 C22 1.348(13) .
N3 N4 1.348(11) .
N3 H3B 0.8800 .
N4 C21 1.346(13) .
N4 Zn2 1.999(8) 4_655
N5 C34 1.325(12) .
N5 N6 1.384(12) .
N5 H5A 0.8800 .
N6 C33 1.329(13) .
N6 Zn2 1.976(9) 12_554
N7 C46 1.284(13) .
N7 N8 1.360(11) .
N7 H7B 0.8800 .
N8 C45 1.293(15) .
N8 Zn3 1.995(8) 3
C1 C2 1.540(15) .
C2 C7 1.332(14) .
C2 C3 1.379(14) .
C3 C4 1.375(14) .
C3 H3A 0.9500 .
C4 C5 1.381(15) .
C4 H4A 0.9500 .
C5 C6 1.370(13) .
C5 C8 1.510(14) .
C6 C7 1.406(15) .
C6 H6A 0.9500 .
C7 H7A 0.9500 .
C8 C10 1.373(14) .
C8 C9 1.381(14) .
C9 C11 1.478(15) .
C10 C12 1.529(16) .
C11 H11A 0.9800 .
C11 H11B 0.9800 .
C11 H11C 0.9800 .
C12 H12A 0.9800 .
C12 H12B 0.9800 .
C12 H12C 0.9800 .
C13 C14 1.506(16) .
C14 C15 1.384(15) .
C14 C19 1.398(15) .
C15 C16 1.357(14) .
C15 H15A 0.9500 .
C16 C17 1.405(14) .
C16 H16A 0.9500 .
C17 C18 1.414(15) .
C17 C20 1.487(15) .
C18 C19 1.414(16) .
C18 H18A 0.9500 .
C19 H19A 0.9500 .
C20 C22 1.343(15) .
C20 C21 1.435(14) .
C21 C23 1.484(14) .
C22 C24 1.484(16) .
C23 H23A 0.9800 .
C23 H23B 0.9800 .
C23 H23C 0.9800 .
C24 H24A 0.9800 .
C24 H24B 0.9800 .
C24 H24C 0.9800 .
C25 C26 1.495(15) .
C26 C27 1.397(15) .
C26 C31 1.414(15) .
C27 C28 1.396(15) .
C27 H27A 0.9500 .
C28 C29 1.418(15) .
C28 H28A 0.9500 .
C29 C30 1.440(15) .
C29 C32 1.454(16) .
C30 C31 1.341(15) .
C30 H30A 0.9500 .
C31 H31A 0.9500 .
C32 C33 1.415(15) .
C32 C34 1.418(15) .
C33 C35 1.491(15) .
C34 C36 1.450(16) .
C35 H35A 0.9800 .
C35 H35B 0.9800 .
C35 H35C 0.9800 .
C36 H36A 0.9800 .
C36 H36B 0.9800 .
C36 H36C 0.9800 .
C37 C38 1.507(16) .
C38 C43 1.393(15) .
C38 C39 1.417(16) .
C39 C40 1.388(17) .
C39 H39A 0.9500 .
C40 C41 1.415(16) .
C40 H40A 0.9500 .
C41 C42 1.366(17) .
C41 C44 1.475(16) .
C42 C43 1.421(17) .
C42 H42A 0.9500 .
C43 H43A 0.9500 .
C44 C46 1.412(15) .
C44 C45 1.425(16) .
C45 C47 1.528(15) .
C46 C48 1.532(15) .
C47 H47A 0.9800 .
C47 H47B 0.9800 .
C47 H47C 0.9800 .
C48 H48A 0.9800 .
C48 H48B 0.9800 .
C48 H48C 0.9800 .
O1W H1W 0.8500 .
O1W H1W' 0.8501 .
O4W H4W 0.8500 .
O5W H5W 0.8500 .
O5W H5W' 0.8498 .
O3W C1W 1.456(10) .
O3W H3WA 0.8400 .
C1W C2W 1.524(10) .
C1W H1WA 0.9900 .
C1W H1WB 0.9900 .
C2W H5W 1.2553 .
C2W H2WA 0.9800 .
C2W H2WB 0.9800 .
C2W H2WC 0.9800 .
C4W O2W 1.458(10) .
C4W C3W 1.523(10) .
C4W H4WA 0.9900 .
C4W H4WB 0.9900 .
C3W H3WB 0.9800 .
C3W H3WC 0.9800 .
C3W H3WD 0.9800 .
O2W H1W 1.4194 .
O2W H2WD 0.8400 .
O6W H6W 0.8500 .
O6W H6W' 0.8500 .
O7W H7W 0.8498 .
O8W H8W 0.8501 .
